data_2200410
loop_
_publ_author_name
'Kandasamy Chinnakali'
'Thangavel Ravishankar'
'Kamaraj Sriraghavan'
'Ibrahim Abdul Razak'
'Hoong-Kun Fun'
'Suchada Chantrapromma'
'Vayalakkavoor T.Ramakrishnan'

_publ_section_title
;
 <i>trans</i>-2-(2-Hydroxyphenyl)cyclohexanol
;
_journal_issue 7
_journal_name_full 'Acta Crystallographica Section E'
_journal_page_first o659
_journal_page_last o660
_journal_paper_doi 10.1107/S160053680101056X
_journal_volume 57
_journal_year 2001
_chemical_formula_iupac 'C12 H16 O2'
_chemical_formula_moiety 'C12 H16 O2'
_chemical_formula_sum 'C12 H16 O2'
_chemical_formula_weight 192.25
_chemical_name_systematic
;
trans-2-(2-hydroxyphenyl)-cyclohexanol
;
_space_group_IT_number 2
_symmetry_cell_setting triclinic
_symmetry_space_group_name_Hall '-P 1'
_symmetry_space_group_name_H-M 'P -1'
_audit_creation_method SHELXL-97
_cell_angle_alpha 72.031(2)
_cell_angle_beta 81.913(2)
_cell_angle_gamma 89.545(2)
_cell_formula_units_Z 4
_cell_length_a 9.0290(7)
_cell_length_b 10.0804(8)
_cell_length_c 12.1751(10)
_cell_measurement_reflns_used 2614
_cell_measurement_temperature 293(2)
_cell_measurement_theta_max 28.37
_cell_measurement_theta_min 1.78
_cell_volume 1042.86(14)
_computing_cell_refinement 'SAINT (Bruker, 1998)'
_computing_data_collection 'SMART (Bruker, 1998)'
_computing_data_reduction SAINT
_computing_molecular_graphics SHELXTL
_computing_publication_material 'SHELXTL and PLATON (Spek, 1990)'
_computing_structure_refinement SHELXTL
_computing_structure_solution 'SHELXTL (Sheldrick, 1997)'
_diffrn_ambient_temperature 293(2)
_diffrn_detector_area_resol_mean 8.33
_diffrn_measured_fraction_theta_full .955
_diffrn_measured_fraction_theta_max .955
_diffrn_measurement_device 'Siemens SMART CCD area-detector'
_diffrn_measurement_method \w
_diffrn_radiation_monochromator graphite
_diffrn_radiation_source 'fine-focus sealed tube'
_diffrn_radiation_type MoK\a
_diffrn_radiation_wavelength .71073
_diffrn_reflns_av_R_equivalents .046
_diffrn_reflns_av_sigmaI/netI .093
_diffrn_reflns_limit_h_max 10
_diffrn_reflns_limit_h_min -10
_diffrn_reflns_limit_k_max 11
_diffrn_reflns_limit_k_min -11
_diffrn_reflns_limit_l_max 14
_diffrn_reflns_limit_l_min 0
_diffrn_reflns_number 5444
_diffrn_reflns_theta_full 25.00
_diffrn_reflns_theta_max 25.00
_diffrn_reflns_theta_min 1.78
_diffrn_standards_decay_% 0
_diffrn_standards_number 0
_exptl_absorpt_coefficient_mu .082
_exptl_absorpt_correction_type none
_exptl_crystal_colour colourless
_exptl_crystal_density_diffrn 1.224
_exptl_crystal_density_method 'not measured'
_exptl_crystal_description plate
_exptl_crystal_F_000 416
_exptl_crystal_size_max .48
_exptl_crystal_size_mid .40
_exptl_crystal_size_min .14
_refine_diff_density_max .286
_refine_diff_density_min -.322
_refine_ls_extinction_method none
_refine_ls_goodness_of_fit_ref .961
_refine_ls_hydrogen_treatment constr
_refine_ls_matrix_type full
_refine_ls_number_parameters 257
_refine_ls_number_reflns 3503
_refine_ls_number_restraints 0
_refine_ls_restrained_S_all .961
_refine_ls_R_factor_all .1289
_refine_ls_R_factor_gt .0778
_refine_ls_shift/su_max <0.001
_refine_ls_shift/su_mean .000
_refine_ls_structure_factor_coef Fsqd
_refine_ls_weighting_details 'calc w = 1/[\s^2^(Fo^2^)+(0.1210P)^2^] where P = (Fo^2^+2Fc^2^)/3'
_refine_ls_weighting_scheme calc
_refine_ls_wR_factor_ref .2227
_reflns_number_gt 1965
_reflns_number_total 3503
_reflns_threshold_expression I>2\s(I)
_cod_data_source_file cf6070.cif
_cod_data_source_block I
_cod_original_cell_volume 1042.90(10)
_cod_database_code 2200410
_cod_database_fobs_code 2200410

loop_
_symmetry_equiv_pos_as_xyz
'x, y, z'
'-x, -y, -z'

loop_
_atom_site_label
_atom_site_fract_x
_atom_site_fract_y
_atom_site_fract_z
_atom_site_U_iso_or_equiv
_atom_site_adp_type
_atom_site_calc_flag
_atom_site_refinement_flags
_atom_site_occupancy
_atom_site_disorder_assembly
_atom_site_disorder_group
_atom_site_type_symbol
O1A .6366(3) .2862(3) .4524(2) .0573(7) Uani d . 1 . . O
H1A .6805 .3054 .5005 .086 Uiso calc R 1 . . H
O2A .3727(3) .1731(3) .4149(2) .0626(8) Uani d . 1 . . O
H2A .4441 .1967 .4403 .094 Uiso calc R 1 . . H
C1A .6423(4) .5366(4) .3718(3) .0532(10) Uani d . 1 . . C
H1B .6646 .5461 .4413 .064 Uiso calc R 1 . . H
C2A .6255(4) .6534(4) .2800(4) .0620(11) Uani d . 1 . . C
H2B .6345 .7420 .2874 .074 Uiso calc R 1 . . H
C3A .5957(4) .6374(4) .1780(4) .0638(11) Uani d . 1 . . C
H3A .5866 .7161 .1151 .077 Uiso calc R 1 . . H
C4A .5786(4) .5064(4) .1666(3) .0538(10) Uani d . 1 . . C
H4A .5570 .4986 .0963 .065 Uiso calc R 1 . . H
C5A .5929(3) .3863(3) .2580(3) .0402(8) Uani d . 1 . . C
C6A .6258(4) .4048(4) .3610(3) .0431(9) Uani d . 1 . . C
C7A .5765(3) .2407(4) .2488(3) .0412(8) Uani d . 1 . . C
H7A .6449 .1824 .2974 .049 Uiso calc R 1 . . H
C8A .6216(4) .2325(4) .1255(3) .0534(10) Uani d . 1 . . C
H8A .5559 .2891 .0746 .064 Uiso calc R 1 . . H
H8B .7229 .2708 .0966 .064 Uiso calc R 1 . . H
C9A .6137(5) .0843(4) .1210(4) .0644(11) Uani d . 1 . . C
H9A .6397 .0842 .0409 .077 Uiso calc R 1 . . H
H9B .6853 .0290 .1665 .077 Uiso calc R 1 . . H
C10A .4583(4) .0204(4) .1686(3) .0616(11) Uani d . 1 . . C
H10B .4565 -.0761 .1693 .074 Uiso calc R 1 . . H
H10A .3884 .0700 .1181 .074 Uiso calc R 1 . . H
C11A .4096(4) .0265(4) .2913(3) .0558(10) Uani d . 1 . . C
H11B .3075 -.0104 .3178 .067 Uiso calc R 1 . . H
H11A .4730 -.0316 .3434 .067 Uiso calc R 1 . . H
C12A .4187(4) .1738(4) .2967(3) .0446(9) Uani d . 1 . . C
H12A .3485 .2293 .2480 .054 Uiso calc R 1 . . H
O1B .1221(3) .2119(3) .5432(2) .0573(7) Uani d . 1 . . O
H1C .1905 .1935 .4990 .086 Uiso calc R 1 . . H
O2B -.1611(3) .3230(3) .5799(2) .0603(8) Uani d . 1 . . O
H2C -.0748 .3256 .5473 .090 Uiso calc R 1 . . H
C1B .0957(4) -.0388(4) .6229(3) .0520(10) Uani d . 1 . . C
H1D .1458 -.0494 .5541 .062 Uiso calc R 1 . . H
C2B .0419(4) -.1540(4) .7140(3) .0559(10) Uani d . 1 . . C
H2D .0556 -.2425 .7064 .067 Uiso calc R 1 . . H
C3B -.0315(4) -.1404(4) .8156(3) .0526(10) Uani d . 1 . . C
H3B -.0687 -.2188 .8769 .063 Uiso calc R 1 . . H
C4B -.0499(4) -.0073(4) .8258(3) .0440(9) Uani d . 1 . . C
H4B -.0984 .0017 .8957 .053 Uiso calc R 1 . . H
C5B .0009(3) .1113(3) .7366(3) .0383(8) Uani d . 1 . . C
C6B .0753(4) .0941(4) .6331(3) .0434(8) Uani d . 1 . . C
C7B -.0191(3) .2574(3) .7458(3) .0381(8) Uani d . 1 . . C
H7B .0673 .3146 .6969 .046 Uiso calc R 1 . . H
C8B -.0202(4) .2668(4) .8681(3) .0464(9) Uani d . 1 . . C
H8C -.1041 .2106 .9194 .056 Uiso calc R 1 . . H
H8D .0709 .2284 .8969 .056 Uiso calc R 1 . . H
C9B -.0317(4) .4152(4) .8729(3) .0568(10) Uani d . 1 . . C
H9C -.0371 .4149 .9531 .068 Uiso calc R 1 . . H
H9D .0569 .4699 .8281 .068 Uiso calc R 1 . . H
C10B -.1697(4) .4809(4) .8239(3) .0578(10) Uani d . 1 . . C
H10D -.2586 .4327 .8742 .069 Uiso calc R 1 . . H
H10C -.1714 .5777 .8223 .069 Uiso calc R 1 . . H
C11B -.1713(4) .4735(4) .7023(3) .0584(11) Uani d . 1 . . C
H11D -.0882 .5304 .6504 .070 Uiso calc R 1 . . H
H11C -.2632 .5117 .6752 .070 Uiso calc R 1 . . H
C12B -.1597(4) .3248(4) .6967(3) .0442(9) Uani d . 1 . . C
H12B -.2478 .2703 .7457 .053 Uiso calc R 1 . . H

loop_
_atom_site_aniso_label
_atom_site_aniso_U_11
_atom_site_aniso_U_22
_atom_site_aniso_U_33
_atom_site_aniso_U_12
_atom_site_aniso_U_13
_atom_site_aniso_U_23
O1A .0737(18) .0551(16) .0487(15) .0099(13) -.0267(13) -.0167(12)
O2A .0514(16) .084(2) .0534(16) -.0049(15) .0091(13) -.0306(14)
C1A .047(2) .061(3) .059(2) .0105(18) -.0151(18) -.026(2)
C2A .057(2) .047(2) .086(3) .0159(19) -.023(2) -.022(2)
C3A .064(3) .050(3) .072(3) .0168(19) -.025(2) -.005(2)
C4A .053(2) .051(2) .057(2) .0111(18) -.0214(18) -.0098(19)
C5A .0322(17) .047(2) .0402(18) .0092(15) -.0073(14) -.0104(16)
C6A .0369(18) .046(2) .046(2) .0117(15) -.0107(15) -.0120(17)
C7A .0308(17) .049(2) .0434(19) .0112(15) -.0102(14) -.0114(16)
C8A .048(2) .063(3) .052(2) .0042(18) -.0056(17) -.0218(19)
C9A .063(3) .073(3) .064(3) .013(2) -.002(2) -.034(2)
C10A .064(3) .061(3) .069(3) .009(2) -.019(2) -.030(2)
C11A .052(2) .048(2) .065(2) .0012(17) -.0116(19) -.0112(19)
C12A .0367(18) .051(2) .044(2) .0091(15) -.0070(15) -.0114(16)
O1B .0577(17) .0538(16) .0537(16) .0122(12) .0091(12) -.0147(13)
O2B .0558(16) .0805(19) .0523(15) .0283(15) -.0255(12) -.0247(14)
C1B .046(2) .058(3) .055(2) .0201(18) -.0082(17) -.023(2)
C2B .054(2) .044(2) .073(3) .0175(18) -.017(2) -.019(2)
C3B .053(2) .043(2) .057(2) .0055(17) -.0133(18) -.0063(18)
C4B .0410(19) .050(2) .0408(19) .0098(16) -.0071(15) -.0130(17)
C5B .0267(16) .048(2) .0402(18) .0106(14) -.0117(14) -.0115(16)
C6B .0397(19) .048(2) .043(2) .0134(16) -.0076(15) -.0137(17)
C7B .0312(16) .043(2) .0385(18) .0096(14) -.0048(14) -.0104(15)
C8B .049(2) .050(2) .045(2) .0102(16) -.0159(16) -.0175(17)
C9B .065(2) .054(2) .059(2) .0090(19) -.0157(19) -.0253(19)
C10B .059(2) .050(2) .068(3) .0161(18) -.008(2) -.0248(19)
C11B .056(2) .051(2) .065(3) .0211(18) -.0133(19) -.0114(19)
C12B .0385(18) .049(2) .043(2) .0126(15) -.0100(15) -.0092(16)

loop_
_atom_type_symbol
_atom_type_description
_atom_type_scat_dispersion_real
_atom_type_scat_dispersion_imag
_atom_type_scat_source
C C .0033 .0016 'International Tables Vol C Tables 4.2.6.8 and 6.1.1.4'
H H .0000 .0000 'International Tables Vol C Tables 4.2.6.8 and 6.1.1.4'
O O .0106 .0060 'International Tables Vol C Tables 4.2.6.8 and 6.1.1.4'

loop_
_geom_angle_atom_site_label_1
_geom_angle_atom_site_label_2
_geom_angle_atom_site_label_3
_geom_angle
C6A O1A H1A 109.5
C12A O2A H2A 109.5
C2A C1A C6A 120.2(4)
C2A C1A H1B 119.9
C6A C1A H1B 119.9
C3A C2A C1A 119.0(4)
C3A C2A H2B 120.5
C1A C2A H2B 120.5
C2A C3A C4A 121.2(4)
C2A C3A H3A 119.4
C4A C3A H3A 119.4
C3A C4A C5A 121.3(4)
C3A C4A H4A 119.4
C5A C4A H4A 119.4
C4A C5A C6A 116.7(3)
C4A C5A C7A 123.0(3)
C6A C5A C7A 120.3(3)
O1A C6A C1A 121.5(3)
O1A C6A C5A 116.8(3)
C1A C6A C5A 121.6(3)
C5A C7A C8A 113.7(3)
C5A C7A C12A 113.4(2)
C8A C7A C12A 109.1(3)
C5A C7A H7A 106.7
C8A C7A H7A 106.7
C12A C7A H7A 106.7
C9A C8A C7A 112.3(3)
C9A C8A H8A 109.1
C7A C8A H8A 109.1
C9A C8A H8B 109.1
C7A C8A H8B 109.1
H8A C8A H8B 107.9
C10A C9A C8A 110.4(3)
C10A C9A H9A 109.6
C8A C9A H9A 109.6
C10A C9A H9B 109.6
C8A C9A H9B 109.6
H9A C9A H9B 108.1
C9A C10A C11A 111.2(3)
C9A C10A H10B 109.4
C11A C10A H10B 109.4
C9A C10A H10A 109.4
C11A C10A H10A 109.4
H10B C10A H10A 108.0
C12A C11A C10A 111.7(3)
C12A C11A H11B 109.3
C10A C11A H11B 109.3
C12A C11A H11A 109.3
C10A C11A H11A 109.3
H11B C11A H11A 107.9
O2A C12A C11A 109.3(3)
O2A C12A C7A 111.6(3)
C11A C12A C7A 111.5(3)
O2A C12A H12A 108.1
C11A C12A H12A 108.1
C7A C12A H12A 108.1
C6B O1B H1C 109.5
C12B O2B H2C 109.5
C2B C1B C6B 120.0(3)
C2B C1B H1D 120.0
C6B C1B H1D 120.0
C3B C2B C1B 120.8(4)
C3B C2B H2D 119.6
C1B C2B H2D 119.6
C2B C3B C4B 118.9(3)
C2B C3B H3B 120.5
C4B C3B H3B 120.5
C5B C4B C3B 122.4(3)
C5B C4B H4B 118.8
C3B C4B H4B 118.8
C4B C5B C6B 117.4(3)
C4B C5B C7B 123.2(3)
C6B C5B C7B 119.4(3)
O1B C6B C1B 122.1(3)
O1B C6B C5B 117.5(3)
C1B C6B C5B 120.5(3)
C5B C7B C8B 114.3(3)
C5B C7B C12B 112.4(3)
C8B C7B C12B 109.6(2)
C5B C7B H7B 106.7
C8B C7B H7B 106.7
C12B C7B H7B 106.7
C9B C8B C7B 112.9(3)
C9B C8B H8C 109.0
C7B C8B H8C 109.0
C9B C8B H8D 109.0
C7B C8B H8D 109.0
H8C C8B H8D 107.8
C10B C9B C8B 110.5(3)
C10B C9B H9C 109.5
C8B C9B H9C 109.5
C10B C9B H9D 109.5
C8B C9B H9D 109.5
H9C C9B H9D 108.1
C11B C10B C9B 111.2(3)
C11B C10B H10D 109.4
C9B C10B H10D 109.4
C11B C10B H10C 109.4
C9B C10B H10C 109.4
H10D C10B H10C 108.0
C10B C11B C12B 112.4(3)
C10B C11B H11D 109.1
C12B C11B H11D 109.1
C10B C11B H11C 109.1
C12B C11B H11C 109.1
H11D C11B H11C 107.8
O2B C12B C11B 110.4(3)
O2B C12B C7B 111.6(3)
C11B C12B C7B 110.7(3)
O2B C12B H12B 108.0
C11B C12B H12B 108.0
C7B C12B H12B 108.0

loop_
_geom_bond_atom_site_label_1
_geom_bond_atom_site_label_2
_geom_bond_site_symmetry_2
_geom_bond_distance
_geom_bond_publ_flag
O1A C6A . 1.374(4) ?
O1A H1A . .820 ?
O2A C12A . 1.439(4) ?
O2A H2A . .820 ?
C1A C2A . 1.375(5) ?
C1A C6A . 1.386(5) ?
C1A H1B . .930 ?
C2A C3A . 1.363(5) ?
C2A H2B . .930 ?
C3A C4A . 1.382(5) ?
C3A H3A . .930 ?
C4A C5A . 1.389(5) ?
C4A H4A . .930 ?
C5A C6A . 1.395(5) ?
C5A C7A . 1.516(5) ?
C7A C8A . 1.527(4) ?
C7A C12A . 1.537(5) ?
C7A H7A . .980 ?
C8A C9A . 1.515(6) ?
C8A H8A . .970 ?
C8A H8B . .970 ?
C9A C10A . 1.509(6) ?
C9A H9A . .970 ?
C9A H9B . .970 ?
C10A C11A . 1.516(5) ?
C10A H10B . .970 ?
C10A H10A . .970 ?
C11A C12A . 1.509(5) ?
C11A H11B . .970 ?
C11A H11A . .970 ?
C12A H12A . .980 ?
O1B C6B . 1.365(4) ?
O1B H1C . .820 ?
O2B C12B . 1.429(4) ?
O2B H2C . .820 ?
C1B C2B . 1.370(5) ?
C1B C6B . 1.392(5) ?
C1B H1D . .930 ?
C2B C3B . 1.364(5) ?
C2B H2D . .930 ?
C3B C4B . 1.392(5) ?
C3B H3B . .930 ?
C4B C5B . 1.374(4) ?
C4B H4B . .930 ?
C5B C6B . 1.401(4) ?
C5B C7B . 1.519(5) ?
C7B C8B . 1.520(4) ?
C7B C12B . 1.543(4) ?
C7B H7B . .980 ?
C8B C9B . 1.516(5) ?
C8B H8C . .970 ?
C8B H8D . .970 ?
C9B C10B . 1.516(5) ?
C9B H9C . .970 ?
C9B H9D . .970 ?
C10B C11B . 1.507(5) ?
C10B H10D . .970 ?
C10B H10C . .970 ?
C11B C12B . 1.523(5) ?
C11B H11D . .970 ?
C11B H11C . .970 ?
C12B H12B . .980 ?

loop_
_geom_hbond_atom_site_label_D
_geom_hbond_atom_site_label_H
_geom_hbond_atom_site_label_A
_geom_hbond_site_symmetry_A
_geom_hbond_distance_DH
_geom_hbond_distance_HA
_geom_hbond_distance_DA
_geom_hbond_angle_DHA
_geom_hbond_publ_flag
O1A H1A O2B 1_655 .82 1.87 2.655(4) 159 yes
O1B H1C O2A 1_555 .82 1.86 2.661(4) 167 yes
O2A H2A O1A 1_555 .82 2.01 2.803(4) 163 yes
O2B H2C O1B 1_555 .82 2.11 2.817(4) 144 yes
C7A H7A O1A 1_555 .98 2.42 2.781(4) 101 no
C7B H7B O1B 1_555 .98 2.40 2.779(4) 103 no
C9A H9B \p(PB) 2_656 .97 3.11 3.965(5) 148 yes
C9B H9D \p(PA) 2_666 .97 3.06 3.924(4) 149 yes
C11A H11B \p(PB) 2_556 .97 3.09 3.931(4) 146 yes
C11B H11C \p(PA) 2_566 .97 3.11 3.930(4) 144 yes

loop_
_geom_torsion_atom_site_label_1
_geom_torsion_atom_site_label_2
_geom_torsion_atom_site_label_3
_geom_torsion_atom_site_label_4
_geom_torsion
C6A C1A C2A C3A -1.3(6)
C1A C2A C3A C4A 1.5(6)
C2A C3A C4A C5A -.8(6)
C3A C4A C5A C6A -.2(5)
C3A C4A C5A C7A -179.4(3)
C2A C1A C6A O1A -177.7(3)
C2A C1A C6A C5A .3(5)
C4A C5A C6A O1A 178.5(3)
C7A C5A C6A O1A -2.3(4)
C4A C5A C6A C1A .5(5)
C7A C5A C6A C1A 179.7(3)
C4A C5A C7A C8A 29.4(4)
C6A C5A C7A C8A -149.7(3)
C4A C5A C7A C12A -96.0(4)
C6A C5A C7A C12A 84.9(4)
C5A C7A C8A C9A 176.2(3)
C12A C7A C8A C9A -56.2(4)
C7A C8A C9A C10A 57.2(4)
C8A C9A C10A C11A -55.8(4)
C9A C10A C11A C12A 55.8(4)
C10A C11A C12A O2A -179.5(3)
C10A C11A C12A C7A -55.7(4)
C5A C7A C12A O2A -54.7(4)
C8A C7A C12A O2A 177.5(3)
C5A C7A C12A C11A -177.2(3)
C8A C7A C12A C11A 55.0(4)
C6B C1B C2B C3B -.2(5)
C1B C2B C3B C4B -.6(5)
C2B C3B C4B C5B 1.2(5)
C3B C4B C5B C6B -.9(5)
C3B C4B C5B C7B 179.5(3)
C2B C1B C6B O1B -177.5(3)
C2B C1B C6B C5B .5(5)
C4B C5B C6B O1B 178.2(3)
C7B C5B C6B O1B -2.3(4)
C4B C5B C6B C1B .1(5)
C7B C5B C6B C1B 179.7(3)
C4B C5B C7B C8B 31.0(4)
C6B C5B C7B C8B -148.5(3)
C4B C5B C7B C12B -94.7(3)
C6B C5B C7B C12B 85.7(3)
C5B C7B C8B C9B 176.8(3)
C12B C7B C8B C9B -55.9(4)
C7B C8B C9B C10B 56.4(4)
C8B C9B C10B C11B -54.9(4)
C9B C10B C11B C12B 55.8(4)
C10B C11B C12B O2B -179.8(3)
C10B C11B C12B C7B -55.6(4)
C5B C7B C12B O2B -53.8(4)
C8B C7B C12B O2B 177.9(3)
C5B C7B C12B C11B -177.3(3)
C8B C7B C12B C11B 54.4(4)
